data_7220215
loop_
_publ_author_name
'Singh, Vinay Kumar'
'Verma, Sanjay Kumar'
'Kadu, Rahul Vilasrao'
'Mobin, Shaikh M.'

_publ_section_title
;
 Identification of unusual C--Cl&#x2022;&#x2022;&#x2022;\p contacts in
 2-(alkylamino)-3-chloro-1,4-naphthoquinones: Effect of N-substituents on
 crystal packings, fluorescence, redox and anti-microbial properties
;
_journal_name_full 'RSC Adv.'
_journal_paper_doi 10.1039/C5RA02295A
_journal_year 2015
_chemical_formula_sum 'C16 H11 Cl N2 O2'
_chemical_formula_weight 298.72
_chemical_name_systematic
;
 ?
;
_space_group_IT_number 14
_symmetry_cell_setting monoclinic
_symmetry_space_group_name_Hall '-P 2yn'
_symmetry_space_group_name_H-M 'P 1 21/n 1'
_atom_sites_solution_hydrogens geom
_atom_sites_solution_primary direct
_atom_sites_solution_secondary difmap
_audit_creation_method SHELXL-97
_audit_update_record
;
2014-02-11 deposited with the CCDC.
2015-04-24 downloaded from the CCDC.
;
_cell_angle_alpha 90.00
_cell_angle_beta 91.898(6)
_cell_angle_gamma 90.00
_cell_formula_units_Z 4
_cell_length_a 5.0576(4)
_cell_length_b 11.4615(7)
_cell_length_c 23.3465(11)
_cell_measurement_reflns_used 2361
_cell_measurement_temperature 150(2)
_cell_measurement_theta_max 32.9983
_cell_measurement_theta_min 3.1589
_cell_volume 1352.60(15)
_computing_cell_refinement 'CrysAlis RED, Oxford Diffraction Ltd.,'
_computing_data_collection 'CrysAlis CCD, Oxford Diffraction Ltd.,'
_computing_data_reduction 'CrysAlis RED, Oxford Diffraction Ltd.,'
_computing_molecular_graphics Ortep3
_computing_publication_material Shelx97
_computing_structure_refinement 'SHELXL-97 (Sheldrick, 1997)'
_computing_structure_solution 'SHELXS-97 (Sheldrick, 1997)'
_diffrn_ambient_temperature 150(2)
_diffrn_detector_area_resol_mean 15.9948
_diffrn_measured_fraction_theta_full 0.999
_diffrn_measured_fraction_theta_max 0.999
_diffrn_measurement_device_type 'OXFORD DIFFRACTION SUPER NOVA'
_diffrn_measurement_method \w/q-scan
_diffrn_radiation_monochromator graphite
_diffrn_radiation_source 'Micro-Focus (Mo) X-ray Source'
_diffrn_radiation_type MoK\a
_diffrn_radiation_wavelength 0.71073
_diffrn_reflns_av_R_equivalents 0.0779
_diffrn_reflns_av_sigmaI/netI 0.0543
_diffrn_reflns_limit_h_max 5
_diffrn_reflns_limit_h_min -6
_diffrn_reflns_limit_k_max 13
_diffrn_reflns_limit_k_min -13
_diffrn_reflns_limit_l_max 27
_diffrn_reflns_limit_l_min -27
_diffrn_reflns_number 8228
_diffrn_reflns_theta_full 24.99
_diffrn_reflns_theta_max 24.99
_diffrn_reflns_theta_min 3.17
_exptl_absorpt_coefficient_mu 0.288
_exptl_absorpt_correction_T_max 0.9635
_exptl_absorpt_correction_T_min 0.9368
_exptl_absorpt_correction_type multi-scan
_exptl_absorpt_process_details
;
CrysAlis RED, Oxford Diffraction Ltd.,
Version 1.171.31.7 (release 18-10-2006 CrysAlis171 .NET)
(compiled Oct 18 2006,16:28:17)
Empirical absorption correction using spherical harmonics,
 implemented in SCALE3 ABSPACK scaling algorithm.
;
_exptl_crystal_colour colorless
_exptl_crystal_density_diffrn 1.467
_exptl_crystal_density_method 'not measured'
_exptl_crystal_description block
_exptl_crystal_F_000 616
_exptl_crystal_size_max 0.23
_exptl_crystal_size_mid 0.17
_exptl_crystal_size_min 0.13
_refine_diff_density_max 0.445
_refine_diff_density_min -0.672
_refine_diff_density_rms 0.073
_refine_ls_extinction_coef 0.002(2)
_refine_ls_extinction_expression Fc^*^=kFc[1+0.001xFc^2^\l^3^/sin(2\q)]^-1/4^
_refine_ls_extinction_method SHELXL
_refine_ls_goodness_of_fit_ref 1.120
_refine_ls_hydrogen_treatment riding
_refine_ls_matrix_type full
_refine_ls_number_parameters 191
_refine_ls_number_reflns 2368
_refine_ls_number_restraints 0
_refine_ls_restrained_S_all 1.120
_refine_ls_R_factor_all 0.0768
_refine_ls_R_factor_gt 0.0652
_refine_ls_shift/su_max 0.000
_refine_ls_shift/su_mean 0.000
_refine_ls_structure_factor_coef Fsqd
_refine_ls_weighting_details 'calc w=1/[\s^2^(Fo^2^)+(0.0772P)^2^+1.5511P] where P=(Fo^2^+2Fc^2^)/3'
_refine_ls_weighting_scheme calc
_refine_ls_wR_factor_gt 0.1740
_refine_ls_wR_factor_ref 0.1858
_reflns_number_gt 1904
_reflns_number_total 2368
_reflns_threshold_expression >2sigma(I)
_cod_data_source_file c5ra02295a2.cif
_cod_data_source_block msu009
_cod_depositor_comments
;
The following automatic conversions were performed:

'_symmetry_cell_setting' value 'Monoclinic' changed to 'monoclinic'
according to
/usr/data/users/saulius/crontab/automatic-downloads/rss-feeds/RSC/lib/dictionaries/cif_core.dic
dictionary named 'cif_core.dic' version 2.4.2 from 2011-04-26.

Automatic conversion script
Id: cif_fix_values 3271 2015-04-21 07:52:19Z andrius 
;
_cod_original_sg_symbol_H-M 'P 21/n'
_cod_database_code 7220215

loop_
_symmetry_equiv_pos_as_xyz
'x, y, z'
'-x+1/2, y+1/2, -z+1/2'
'-x, -y, -z'
'x-1/2, -y-1/2, z-1/2'

loop_
_atom_site_label
_atom_site_type_symbol
_atom_site_fract_x
_atom_site_fract_y
_atom_site_fract_z
_atom_site_U_iso_or_equiv
_atom_site_adp_type
_atom_site_occupancy
_atom_site_symmetry_multiplicity
_atom_site_calc_flag
_atom_site_refinement_flags
Cl1 Cl 0.80239(17) 0.48400(9) 0.25629(4) 0.0473(4) Uani 1 1 d .
N1 N 1.4468(5) 0.5704(3) 0.07919(12) 0.0418(7) Uani 1 1 d .
N2 N 1.0641(5) 0.4689(3) 0.13413(12) 0.0382(7) Uani 1 1 d .
H2 H 1.1321 0.4535 0.1008 0.046 Uiso 1 1 calc R
O1 O 0.4012(5) 0.3072(3) 0.25257(11) 0.0564(8) Uani 1 1 d .
O2 O 0.9095(5) 0.3207(3) 0.05589(11) 0.0553(8) Uani 1 1 d .
C1 C 1.6311(7) 0.6201(4) 0.04692(16) 0.0492(10) Uani 1 1 d .
H1 H 1.6758 0.5827 0.0122 0.059 Uiso 1 1 calc R
C2 C 1.7577(7) 0.7223(4) 0.06157(16) 0.0503(10) Uani 1 1 d .
H2A H 1.8887 0.7544 0.0379 0.060 Uiso 1 1 calc R
C3 C 1.6899(8) 0.7767(4) 0.11126(19) 0.0586(11) Uani 1 1 d .
H3 H 1.7744 0.8475 0.1225 0.070 Uiso 1 1 calc R
C4 C 1.4987(7) 0.7286(3) 0.14495(17) 0.0497(10) Uani 1 1 d .
H4 H 1.4472 0.7659 0.1792 0.060 Uiso 1 1 calc R
C5 C 1.3847(6) 0.6246(3) 0.12733(14) 0.0344(7) Uani 1 1 d .
C6 C 1.1830(6) 0.5670(3) 0.16451(15) 0.0375(8) Uani 1 1 d .
H6A H 1.2701 0.5397 0.2007 0.045 Uiso 1 1 calc R
H6B H 1.0445 0.6241 0.1742 0.045 Uiso 1 1 calc R
C7 C 0.8671(6) 0.3981(3) 0.14878(13) 0.0331(7) Uani 1 1 d .
C8 C 0.7332(6) 0.3917(3) 0.19878(13) 0.0341(7) Uani 1 1 d .
C9 C 0.5216(6) 0.3088(3) 0.20786(14) 0.0366(8) Uani 1 1 d .
C10 C 0.4531(6) 0.2247(3) 0.16092(15) 0.0381(8) Uani 1 1 d .
C11 C 0.2544(7) 0.1425(3) 0.16898(18) 0.0486(10) Uani 1 1 d .
H11 H 0.1618 0.1416 0.2037 0.058 Uiso 1 1 calc R
C12 C 0.1927(8) 0.0627(4) 0.1266(2) 0.0622(12) Uani 1 1 d .
H12 H 0.0606 0.0055 0.1326 0.075 Uiso 1 1 calc R
C13 C 0.3219(8) 0.0650(4) 0.0750(2) 0.0639(12) Uani 1 1 d .
H13 H 0.2764 0.0103 0.0458 0.077 Uiso 1 1 calc R
C14 C 0.5186(8) 0.1479(4) 0.06620(18) 0.0541(10) Uani 1 1 d .
H14 H 0.6074 0.1501 0.0310 0.065 Uiso 1 1 calc R
C15 C 0.5830(6) 0.2269(3) 0.10927(15) 0.0388(8) Uani 1 1 d .
C16 C 0.7935(6) 0.3145(3) 0.10038(14) 0.0365(8) Uani 1 1 d .

loop_
_atom_site_aniso_label
_atom_site_aniso_U_11
_atom_site_aniso_U_22
_atom_site_aniso_U_33
_atom_site_aniso_U_23
_atom_site_aniso_U_13
_atom_site_aniso_U_12
Cl1 0.0418(6) 0.0646(7) 0.0362(5) -0.0076(4) 0.0096(4) -0.0095(4)
N1 0.0389(16) 0.0485(18) 0.0388(16) -0.0037(13) 0.0117(13) -0.0094(13)
N2 0.0330(15) 0.0469(17) 0.0352(15) -0.0041(12) 0.0091(12) -0.0096(12)
O1 0.0475(15) 0.076(2) 0.0467(15) 0.0054(13) 0.0188(12) -0.0150(14)
O2 0.0511(15) 0.0731(19) 0.0428(14) -0.0124(13) 0.0187(12) -0.0170(14)
C1 0.046(2) 0.063(3) 0.0387(19) -0.0043(17) 0.0147(16) -0.0127(18)
C2 0.046(2) 0.057(2) 0.049(2) 0.0023(18) 0.0199(17) -0.0126(18)
C3 0.055(2) 0.053(2) 0.069(3) -0.012(2) 0.022(2) -0.0242(19)
C4 0.048(2) 0.048(2) 0.054(2) -0.0133(17) 0.0223(18) -0.0109(17)
C5 0.0241(15) 0.0413(18) 0.0379(17) 0.0017(14) 0.0040(13) -0.0011(13)
C6 0.0308(17) 0.0411(19) 0.0413(18) -0.0040(14) 0.0100(14) -0.0046(14)
C7 0.0248(15) 0.0379(18) 0.0367(17) 0.0034(13) 0.0042(13) 0.0010(13)
C8 0.0284(16) 0.0408(18) 0.0332(16) 0.0006(14) 0.0029(13) -0.0004(13)
C9 0.0284(16) 0.0444(19) 0.0372(17) 0.0091(14) 0.0047(13) 0.0005(14)
C10 0.0278(16) 0.0391(19) 0.0474(19) 0.0100(15) 0.0020(14) 0.0004(14)
C11 0.0335(18) 0.051(2) 0.061(2) 0.0154(18) -0.0015(16) -0.0100(16)
C12 0.044(2) 0.057(3) 0.085(3) 0.004(2) 0.003(2) -0.0196(19)
C13 0.051(2) 0.056(3) 0.084(3) -0.016(2) -0.006(2) -0.014(2)
C14 0.043(2) 0.059(2) 0.061(2) -0.0086(19) 0.0033(18) -0.0067(18)
C15 0.0333(17) 0.0374(18) 0.0457(19) 0.0008(15) 0.0004(14) -0.0013(14)
C16 0.0286(16) 0.0435(19) 0.0377(17) -0.0005(14) 0.0047(13) -0.0005(14)

loop_
_atom_type_symbol
_atom_type_description
_atom_type_scat_dispersion_real
_atom_type_scat_dispersion_imag
_atom_type_scat_source
C C 0.0033 0.0016 'International Tables Vol C Tables 4.2.6.8 and 6.1.1.4'
H H 0.0000 0.0000 'International Tables Vol C Tables 4.2.6.8 and 6.1.1.4'
O O 0.0106 0.0060 'International Tables Vol C Tables 4.2.6.8 and 6.1.1.4'
N N 0.0061 0.0033 'International Tables Vol C Tables 4.2.6.8 and 6.1.1.4'
Cl Cl 0.1484 0.1585 'International Tables Vol C Tables 4.2.6.8 and 6.1.1.4'

loop_
_geom_angle_atom_site_label_1
_geom_angle_atom_site_label_2
_geom_angle_atom_site_label_3
_geom_angle
C5 N1 C1 117.6(3)
C7 N2 C6 130.2(3)
C7 N2 H2 114.9
C6 N2 H2 114.9
N1 C1 C2 123.3(3)
N1 C1 H1 118.4
C2 C1 H1 118.4
C3 C2 C1 118.1(3)
C3 C2 H2A 120.9
C1 C2 H2A 120.9
C2 C3 C4 120.0(4)
C2 C3 H3 120.0
C4 C3 H3 120.0
C5 C4 C3 117.9(3)
C5 C4 H4 121.0
C3 C4 H4 121.0
N1 C5 C4 123.1(3)
N1 C5 C6 117.6(3)
C4 C5 C6 119.2(3)
N2 C6 C5 109.5(3)
N2 C6 H6A 109.8
C5 C6 H6A 109.8
N2 C6 H6B 109.8
C5 C6 H6B 109.8
H6A C6 H6B 108.2
N2 C7 C8 130.0(3)
N2 C7 C16 111.0(3)
C8 C7 C16 118.9(3)
C7 C8 C9 123.2(3)
C7 C8 Cl1 122.2(3)
C9 C8 Cl1 114.6(2)
O1 C9 C8 121.6(3)
O1 C9 C10 120.4(3)
C8 C9 C10 118.0(3)
C15 C10 C11 119.5(3)
C15 C10 C9 121.3(3)
C11 C10 C9 119.2(3)
C12 C11 C10 119.9(4)
C12 C11 H11 120.0
C10 C11 H11 120.0
C11 C12 C13 120.6(4)
C11 C12 H12 119.7
C13 C12 H12 119.7
C12 C13 C14 119.9(4)
C12 C13 H13 120.0
C14 C13 H13 120.0
C15 C14 C13 119.3(4)
C15 C14 H14 120.3
C13 C14 H14 120.3
C14 C15 C10 120.7(3)
C14 C15 C16 119.6(3)
C10 C15 C16 119.7(3)
O2 C16 C15 122.0(3)
O2 C16 C7 119.1(3)
C15 C16 C7 118.9(3)

loop_
_geom_bond_atom_site_label_1
_geom_bond_atom_site_label_2
_geom_bond_distance
Cl1 C8 1.736(3)
N1 C5 1.331(4)
N1 C1 1.344(4)
N2 C7 1.338(4)
N2 C6 1.449(4)
N2 H2 0.8800
O1 C9 1.226(4)
O2 C16 1.212(4)
C1 C2 1.373(5)
C1 H1 0.9500
C2 C3 1.371(5)
C2 H2A 0.9500
C3 C4 1.382(5)
C3 H3 0.9500
C4 C5 1.381(5)
C4 H4 0.9500
C5 C6 1.513(4)
C6 H6A 0.9900
C6 H6B 0.9900
C7 C8 1.371(4)
C7 C16 1.518(5)
C8 C9 1.452(5)
C9 C10 1.492(5)
C10 C15 1.392(5)
C10 C11 1.395(5)
C11 C12 1.376(6)
C11 H11 0.9500
C12 C13 1.389(6)
C12 H12 0.9500
C13 C14 1.396(6)
C13 H13 0.9500
C14 C15 1.384(5)
C14 H14 0.9500
C15 C16 1.483(5)

loop_
_geom_torsion_atom_site_label_1
_geom_torsion_atom_site_label_2
_geom_torsion_atom_site_label_3
_geom_torsion_atom_site_label_4
_geom_torsion
C5 N1 C1 C2 0.6(6)
N1 C1 C2 C3 -0.8(6)
C1 C2 C3 C4 -0.1(7)
C2 C3 C4 C5 1.1(7)
C1 N1 C5 C4 0.5(5)
C1 N1 C5 C6 -178.3(3)
C3 C4 C5 N1 -1.4(6)
C3 C4 C5 C6 177.5(4)
C7 N2 C6 C5 -175.4(3)
N1 C5 C6 N2 -9.1(4)
C4 C5 C6 N2 172.0(3)
C6 N2 C7 C8 -5.6(6)
C6 N2 C7 C16 174.6(3)
N2 C7 C8 C9 179.9(3)
C16 C7 C8 C9 -0.4(5)
N2 C7 C8 Cl1 0.6(5)
C16 C7 C8 Cl1 -179.7(2)
C7 C8 C9 O1 -178.2(3)
Cl1 C8 C9 O1 1.2(4)
C7 C8 C9 C10 1.8(5)
Cl1 C8 C9 C10 -178.8(2)
O1 C9 C10 C15 178.4(3)
C8 C9 C10 C15 -1.6(5)
O1 C9 C10 C11 -1.4(5)
C8 C9 C10 C11 178.6(3)
C15 C10 C11 C12 1.6(5)
C9 C10 C11 C12 -178.7(3)
C10 C11 C12 C13 -1.7(6)
C11 C12 C13 C14 0.8(7)
C12 C13 C14 C15 0.2(7)
C13 C14 C15 C10 -0.3(6)
C13 C14 C15 C16 179.5(4)
C11 C10 C15 C14 -0.6(5)
C9 C10 C15 C14 179.6(3)
C11 C10 C15 C16 179.7(3)
C9 C10 C15 C16 -0.1(5)
C14 C15 C16 O2 1.2(5)
C10 C15 C16 O2 -179.0(3)
C14 C15 C16 C7 -178.2(3)
C10 C15 C16 C7 1.5(5)
N2 C7 C16 O2 -1.0(4)
C8 C7 C16 O2 179.2(3)
N2 C7 C16 C15 178.4(3)
C8 C7 C16 C15 -1.3(5)
